data_1532371
loop_
_publ_author_name
'Wu, X.S.'
'Wang, J.'
'Sha, H.'
'Yu, T.'
'Tan, W.S.'
'Hu, A.'
'Jiang, S.S.'
'Ding Yongfan'

_publ_section_title
;
 The crystal structure of La0.7 Pr0.3 Ba2 Cu3 Od ceramic compound
;
_journal_name_full 'Powder Diffraction'
_journal_page_first 25
_journal_page_last 29
_journal_volume 17
_journal_year 2002
_chemical_formula_sum 'Ba2 Cu3 La0.7 O6.97 Pr0.3'
_chemical_name_systematic '(La0.7 Pr0.3) Ba2 Cu3 O6.97'
_space_group_IT_number 47
_symmetry_space_group_name_Hall '-P 2 2'
_symmetry_space_group_name_H-M 'P m m m'
_cell_angle_alpha 90
_cell_angle_beta 90
_cell_angle_gamma 90
_cell_formula_units_Z 1
_cell_length_a 3.9147
_cell_length_b 3.8672
_cell_length_c 11.7033
_cell_volume 177.175
_citation_journal_id_ASTM PODIE2
_cod_data_source_file Wu_PODIE2_2002_1223.cif
_cod_data_source_block Ba2Cu3La0.7O6.97Pr0.3
_cod_original_cell_volume 177.1754
_cod_database_code 1532371

loop_
_symmetry_equiv_pos_as_xyz
x,y,z
-x,-y,z
x,-y,-z
-x,y,-z
-x,-y,-z
x,y,-z
-x,y,z
x,-y,z

loop_
_atom_site_label
_atom_site_type_symbol
_atom_site_fract_x
_atom_site_fract_y
_atom_site_fract_z
_atom_site_occupancy
_atom_site_U_iso_or_equiv
O4 O-2 0.5 0 0.3555 1 0.0
O5 O-2 0 0.5 0.3769 1 0.0
Pr1 Pr+3 0.5 0.5 0.5 0.3 0.0
Cu2 Cu+2 0 0 0.3463 1 0.0
O3 O-2 0 0 0.158 1 0.0
O2 O-2 0 0.5 0 0.01 0.0
Ba1 Ba+2 0.5 0.5 0.1804 1 0.0
La1 La+3 0.5 0.5 0.5 0.7 0.0
Cu1 Cu+2 0 0 0 1 0.0
O1 O-2 0.5 0 0 0.96 0.0
